data_4346986
loop_
_publ_author_name
'Mairychov\'a, Barbora'
'Kityk, I. V.'
'Maciag, Artur'
'Bure\<s, Filip'
'Klikar, Milan'
'R\%u\<zi\<cka, Ale\<s'
'Dost\'al, Libor'
'Jambor, Roman'

_publ_section_title
;
 N\\rightarrow Sn-Coordinated Stannaoxidoborates Containing a SnB4O6 Unit.
;
_journal_issue 4
_journal_name_full 'Inorganic chemistry'
_journal_page_first 1587
_journal_page_last 1594
_journal_paper_doi 10.1021/acs.inorgchem.5b02505
_journal_volume 55
_journal_year 2016
_chemical_formula_moiety 'C44 H32 B4 F24 N2 O6 Sn'
_chemical_formula_sum 'C44 H32 B4 F24 N2 O6 Sn'
_chemical_formula_weight 1302.64
_space_group_crystal_system triclinic
_space_group_IT_number 2
_space_group_name_Hall '-P 1'
_space_group_name_H-M_alt 'P -1'
_atom_sites_solution_hydrogens difmap
_audit_creation_method SHELXL-97
_cell_angle_alpha 98.795(4)
_cell_angle_beta 95.177(5)
_cell_angle_gamma 114.518(5)
_cell_formula_units_Z 2
_cell_length_a 11.9320(10)
_cell_length_b 12.8110(4)
_cell_length_c 18.6821(14)
_cell_measurement_reflns_used 52751
_cell_measurement_temperature 150(1)
_cell_measurement_theta_max 27.5
_cell_measurement_theta_min 1
_cell_volume 2529.9(3)
_computing_cell_refinement 'COLLECT and DENZO'
_computing_data_collection 'COLLECT (Hooft, 1998) and DENZO (Otwinowski & Minor, 1997)'
_computing_data_reduction 'COLLECT and DENZO'
_computing_molecular_graphics 'PLATON (Spek, 2003)'
_computing_publication_material 'SHELXL-97 (Sheldrick, 2008)'
_computing_structure_refinement 'SHELXL-2013 (Sheldrick, 2013)'
_computing_structure_solution 'SIR92 (Altomare et al., 1994)'
_diffrn_ambient_temperature 150(1)
_diffrn_detector_area_resol_mean 9.091
_diffrn_measured_fraction_theta_full 0.996
_diffrn_measured_fraction_theta_max 0.992
_diffrn_measurement_device_type 'Bruker Nonius KappaCCD area detector'
_diffrn_measurement_method '\f and \w scans to fill the Ewald sphere'
_diffrn_radiation_monochromator graphite
_diffrn_radiation_source 'fine-focus sealed tube'
_diffrn_radiation_type MoK\a
_diffrn_radiation_wavelength 0.71073
_diffrn_reflns_av_R_equivalents 0.0445
_diffrn_reflns_av_unetI/netI 0.0363
_diffrn_reflns_Laue_measured_fraction_full 0.996
_diffrn_reflns_Laue_measured_fraction_max 0.992
_diffrn_reflns_limit_h_max 15
_diffrn_reflns_limit_h_min -15
_diffrn_reflns_limit_k_max 16
_diffrn_reflns_limit_k_min -16
_diffrn_reflns_limit_l_max 24
_diffrn_reflns_limit_l_min -24
_diffrn_reflns_number 52584
_diffrn_reflns_point_group_measured_fraction_full 0.996
_diffrn_reflns_point_group_measured_fraction_max 0.992
_diffrn_reflns_theta_full 25.242
_diffrn_reflns_theta_max 27.499
_diffrn_reflns_theta_min 1.787
_diffrn_standards_number 0
_exptl_absorpt_coefficient_mu 0.643
_exptl_absorpt_correction_T_max 0.943
_exptl_absorpt_correction_T_min 0.891
_exptl_absorpt_correction_type integration
_exptl_absorpt_process_details
;
Gaussian integration (Coppens, 1970)
;
_exptl_crystal_colour colourless
_exptl_crystal_density_diffrn 1.710
_exptl_crystal_description block
_exptl_crystal_F_000 1288
_exptl_crystal_size_max 0.27
_exptl_crystal_size_mid 0.14
_exptl_crystal_size_min 0.14
_refine_diff_density_max 2.602
_refine_diff_density_min -1.558
_refine_diff_density_rms 0.134
_refine_ls_extinction_method none
_refine_ls_goodness_of_fit_ref 1.186
_refine_ls_hydrogen_treatment constr
_refine_ls_matrix_type full
_refine_ls_number_parameters 730
_refine_ls_number_reflns 11560
_refine_ls_number_restraints 42
_refine_ls_restrained_S_all 1.296
_refine_ls_R_factor_all 0.0780
_refine_ls_R_factor_gt 0.0617
_refine_ls_shift/su_max 0.001
_refine_ls_shift/su_mean 0.000
_refine_ls_structure_factor_coef Fsqd
_refine_ls_weighting_details 'w=1/[\s^2^(Fo^2^)+(0.0700P)^2^+8.7950P] where P=(Fo^2^+2Fc^2^)/3'
_refine_ls_weighting_scheme calc
_refine_ls_wR_factor_gt 0.1560
_refine_ls_wR_factor_ref 0.1694
_reflns_Friedel_coverage 0.000
_reflns_number_gt 9603
_reflns_number_total 11560
_reflns_threshold_expression 'I > 2\s(I)'
_cod_data_source_file ic5b02505_si_002.cif
_cod_data_source_block compound8
_cod_database_code 4346986
_shelx_space_group_comment
;
The symmetry employed for this shelxl refinement is uniquely defined
by the following loop, which should always be used as a source of
symmetry information in preference to the above space-group names.
They are only intended as comments.
;

loop_
_space_group_symop_operation_xyz
'x, y, z'
'-x, -y, -z'

loop_
_atom_site_label
_atom_site_type_symbol
_atom_site_fract_x
_atom_site_fract_y
_atom_site_fract_z
_atom_site_U_iso_or_equiv
_atom_site_adp_type
_atom_site_occupancy
_atom_site_site_symmetry_order
_atom_site_calc_flag
_atom_site_refinement_flags_posn
_atom_site_refinement_flags_adp
Sn1 Sn 0.62776(3) 0.34840(2) 0.16579(2) 0.02165(10) Uani 1 1 d . .
O1 O 0.6716(3) 0.3742(3) 0.06401(17) 0.0264(7) Uani 1 1 d . .
O6 O 0.5964(3) 0.3419(3) 0.27589(17) 0.0271(7) Uani 1 1 d . .
O4 O 0.6299(3) 0.5086(3) 0.18630(17) 0.0302(7) Uani 1 1 d . .
O2 O 0.8783(3) 0.5303(3) 0.11313(18) 0.0306(7) Uani 1 1 d . .
O5 O 0.6650(3) 0.5500(3) 0.31864(18) 0.0331(8) Uani 1 1 d . .
F15 F 0.8149(3) 0.9605(3) 0.0929(2) 0.0508(9) Uani 1 1 d . .
F4 F 1.0127(4) 0.7640(4) -0.1655(2) 0.0604(10) Uani 1 1 d . .
O3 O 0.8147(3) 0.4228(3) 0.20893(18) 0.0333(8) Uani 1 1 d . .
C32 C 0.9097(4) 0.9519(4) 0.2498(3) 0.0276(9) Uani 1 1 d . .
H32 H 0.9627 1.0292 0.2492 0.033 Uiso 1 1 d R U
C34 C 0.8075(4) 0.8029(4) 0.3171(3) 0.0283(9) Uani 1 1 d . .
H34 H 0.7931 0.7820 0.3621 0.034 Uiso 1 1 d R U
C29 C 0.7524(4) 0.7179(4) 0.2528(2) 0.0257(9) Uani 1 1 d . .
C30 C 0.7769(4) 0.7530(4) 0.1860(2) 0.0261(9) Uani 1 1 d . .
H30 H 0.7401 0.6980 0.1421 0.031 Uiso 1 1 d R U
F1 F 0.7070(4) 0.3563(5) -0.2801(2) 0.0742(14) Uani 1 1 d . .
F13 F 1.0002(3) 0.9812(4) 0.1171(2) 0.0578(10) Uani 1 1 d . .
F16 F 0.8670(4) 1.0003(4) 0.4322(2) 0.0759(14) Uani 1 1 d . .
F14 F 0.8545(5) 0.8153(3) 0.0586(2) 0.0688(13) Uani 1 1 d . .
F5 F 1.1321(3) 0.7445(3) -0.0819(2) 0.0578(10) Uani 1 1 d . .
C24 C 1.1666(5) 0.8252(5) 0.3464(3) 0.0356(11) Uani 1 1 d . .
H24 H 1.2234 0.8909 0.3809 0.043 Uiso 1 1 d R U
F6 F 1.0136(5) 0.8235(3) -0.0521(3) 0.0840(17) Uani 1 1 d . .
N1 N 0.4231(4) 0.2846(3) 0.1104(2) 0.0274(8) Uani 1 1 d . .
C21 C 0.9955(4) 0.6267(4) 0.2418(3) 0.0290(10) Uani 1 1 d . .
C31 C 0.8550(4) 0.8684(4) 0.1848(3) 0.0265(9) Uani 1 1 d . .
C14 C 0.7221(5) 0.4146(4) -0.0861(3) 0.0303(10) Uani 1 1 d . .
H14 H 0.6545 0.3457 -0.0830 0.036 Uiso 1 1 d R U
C33 C 0.8844(5) 0.9185(4) 0.3154(3) 0.0294(10) Uani 1 1 d . .
C37 C 0.6086(4) 0.4201(4) 0.4107(3) 0.0290(10) Uani 1 1 d . .
C1 C 0.5635(5) 0.1619(4) 0.1414(3) 0.0291(10) Uani 1 1 d . .
C13 C 0.8022(4) 0.4876(4) -0.0220(2) 0.0259(9) Uani 1 1 d . .
C26 C 1.0098(5) 0.6242(4) 0.3164(3) 0.0307(10) Uani 1 1 d . .
H26 H 0.9616 0.5560 0.3317 0.037 Uiso 1 1 d R U
C22 C 1.0680(4) 0.7301(4) 0.2211(3) 0.0300(10) Uani 1 1 d . .
H22 H 1.0605 0.7339 0.1717 0.036 Uiso 1 1 d R U
F19 F 0.7608(5) 0.7024(3) 0.5906(2) 0.0753(13) Uani 1 1 d . .
N2 N 0.7074(4) 0.1968(4) 0.3013(3) 0.0420(11) Uani 1 1 d . .
H2 H 0.6555 0.2357 0.2948 0.050 Uiso 1 1 d R U
F2 F 0.5705(4) 0.4024(4) -0.2452(2) 0.0720(13) Uani 1 1 d . .
F20 F 0.6808(4) 0.5947(4) 0.6638(2) 0.0717(13) Uani 1 1 d . .
C25 C 1.0950(5) 0.7221(5) 0.3679(3) 0.0353(11) Uani 1 1 d . .
C15 C 0.7403(5) 0.4418(5) -0.1545(3) 0.0340(11) Uani 1 1 d . .
F17 F 0.9829(5) 1.1176(3) 0.3759(2) 0.0880(17) Uani 1 1 d . .
C5 C 0.5651(7) -0.0254(5) 0.1439(4) 0.0530(18) Uani 1 1 d . .
H5 H 0.6013 -0.0697 0.1626 0.064 Uiso 1 1 d R U
C16 C 0.8371(5) 0.5459(5) -0.1605(3) 0.0344(11) Uani 1 1 d . .
H16 H 0.8481 0.5659 -0.2061 0.041 Uiso 1 1 d R U
F3 F 0.5933(6) 0.2549(5) -0.2161(3) 0.1015(17) Uani 1 1 d . U
C17 C 0.9173(5) 0.6210(4) -0.0967(3) 0.0332(11) Uani 1 1 d . .
B3 B 0.6756(5) 0.5829(4) 0.2511(3) 0.0266(10) Uani 1 1 d . .
C38 C 0.6739(5) 0.5138(4) 0.4705(3) 0.0307(10) Uani 1 1 d . .
H38 H 0.7244 0.5875 0.4624 0.037 Uiso 1 1 d R U
C18 C 0.9017(5) 0.5910(4) -0.0287(3) 0.0282(9) Uani 1 1 d . .
H18 H 0.9584 0.6408 0.0129 0.034 Uiso 1 1 d R U
C35 C 0.8809(5) 0.9042(4) 0.1135(3) 0.0337(11) Uani 1 1 d . .
F7 F 1.2045(5) 0.9366(4) 0.1798(3) 0.0887(17) Uani 1 1 d . .
F18 F 1.0428(5) 1.0026(5) 0.4179(3) 0.0889(15) Uani 1 1 d . U
C2 C 0.4551(5) 0.1044(4) 0.0898(3) 0.0334(11) Uani 1 1 d . .
C40 C 0.5851(5) 0.3902(5) 0.5551(3) 0.0377(12) Uani 1 1 d . .
H40 H 0.5770 0.3799 0.6029 0.045 Uiso 1 1 d R U
F10 F 1.1100(6) 0.6182(5) 0.4583(3) 0.0974(16) Uani 1 1 d . U
B1 B 0.7794(5) 0.4583(4) 0.0567(3) 0.0258(10) Uani 1 1 d . .
C42 C 0.5315(5) 0.3120(4) 0.4248(3) 0.0318(10) Uani 1 1 d . .
H42 H 0.4866 0.2487 0.3857 0.038 Uiso 1 1 d R U
C39 C 0.6630(5) 0.4986(5) 0.5422(3) 0.0355(11) Uani 1 1 d . .
C11 C 0.6390(5) 0.0970(6) 0.3363(4) 0.0465(15) Uani 1 1 d . .
H11A H 0.5643 0.0413 0.3033 0.056 Uiso 1 1 d R U
H11B H 0.6173 0.1252 0.3811 0.056 Uiso 1 1 d R U
H11C H 0.6919 0.0598 0.3470 0.056 Uiso 1 1 d R U
C23 C 1.1525(4) 0.8283(5) 0.2728(3) 0.0331(11) Uani 1 1 d . .
F11 F 1.0106(5) 0.7173(6) 0.4760(3) 0.104(2) Uani 1 1 d . .
F21 F 0.8460(4) 0.5997(5) 0.6289(3) 0.0936(18) Uani 1 1 d . .
C6 C 0.6183(5) 0.0958(5) 0.1701(3) 0.0388(13) Uani 1 1 d . .
C7 C 0.3959(5) 0.1753(4) 0.0582(3) 0.0342(11) Uani 1 1 d . .
H7A H 0.4274 0.1942 0.0135 0.041 Uiso 1 1 d R U
H7B H 0.3061 0.1285 0.0456 0.041 Uiso 1 1 d R U
F8 F 1.2087(6) 1.0294(4) 0.2808(4) 0.0983(19) Uani 1 1 d . .
C20 C 1.0196(6) 0.7378(5) -0.0992(3) 0.0425(13) Uani 1 1 d . .
C41 C 0.5198(5) 0.2977(5) 0.4963(3) 0.0377(12) Uani 1 1 d . .
B2 B 0.8900(5) 0.5172(5) 0.1850(3) 0.0303(11) Uani 1 1 d . .
C8 C 0.4037(5) 0.3694(5) 0.0707(3) 0.0362(11) Uani 1 1 d . .
H8A H 0.4577 0.3861 0.0347 0.043 Uiso 1 1 d R U
H8B H 0.4224 0.4406 0.1051 0.043 Uiso 1 1 d R U
H8C H 0.3182 0.3360 0.0467 0.043 Uiso 1 1 d R U
C10 C 0.7336(5) 0.1559(6) 0.2281(4) 0.0454(15) Uani 1 1 d . .
H10A H 0.7938 0.2230 0.2125 0.055 Uiso 1 1 d R U
H10B H 0.7708 0.1024 0.2330 0.055 Uiso 1 1 d R U
C36 C 0.9442(5) 1.0078(5) 0.3861(3) 0.0382(12) Uani 1 1 d . .
C27 C 1.2297(5) 0.9399(5) 0.2503(4) 0.0444(13) Uani 1 1 d . .
C43 C 0.7383(6) 0.5985(5) 0.6056(3) 0.0463(14) Uani 1 1 d . .
C19 C 0.6508(7) 0.3633(5) -0.2226(3) 0.0471(15) Uani 1 1 d . .
B4 B 0.6222(5) 0.4353(5) 0.3286(3) 0.0294(11) Uani 1 1 d . .
F9 F 1.3485(4) 0.9725(5) 0.2660(3) 0.0909(15) Uani 1 1 d . U
C4 C 0.4595(8) -0.0800(5) 0.0912(4) 0.060(2) Uani 1 1 d . .
H4 H 0.4259 -0.1607 0.0736 0.072 Uiso 1 1 d R U
F12 F 1.2024(5) 0.8047(5) 0.4897(2) 0.0994(19) Uani 1 1 d . .
C9 C 0.3411(5) 0.2592(5) 0.1668(3) 0.0401(12) Uani 1 1 d . .
H9A H 0.2563 0.2352 0.1442 0.048 Uiso 1 1 d R U
H9B H 0.3674 0.3286 0.2045 0.048 Uiso 1 1 d R U
H9C H 0.3465 0.1976 0.1882 0.048 Uiso 1 1 d R U
C3 C 0.4028(6) -0.0159(5) 0.0639(3) 0.0485(15) Uani 1 1 d . .
H3 H 0.3307 -0.0532 0.0285 0.058 Uiso 1 1 d R U
C44 C 0.4367(6) 0.1812(6) 0.5108(3) 0.0540(17) Uani 1 1 d . .
C12 C 0.8245(6) 0.2849(6) 0.3510(4) 0.062(2) Uani 1 1 d . .
H12A H 0.8048 0.3122 0.3967 0.074 Uiso 1 1 d R U
H12B H 0.8652 0.3499 0.3282 0.074 Uiso 1 1 d R U
H12C H 0.8792 0.2488 0.3600 0.074 Uiso 1 1 d R U
C28 C 1.1067(7) 0.7159(6) 0.4464(3) 0.0514(16) Uani 1 1 d . .
F24 F 0.4427(6) 0.1698(5) 0.5762(3) 0.1093(18) Uani 1 1 d . U
F22 F 0.4311(7) 0.0930(7) 0.4662(4) 0.126(2) Uani 1 1 d . U
F23 F 0.3200(8) 0.1536(8) 0.4920(5) 0.160(3) Uani 1 1 d . U

loop_
_atom_site_aniso_label
_atom_site_aniso_U_11
_atom_site_aniso_U_22
_atom_site_aniso_U_33
_atom_site_aniso_U_23
_atom_site_aniso_U_13
_atom_site_aniso_U_12
Sn1 0.02647(16) 0.01989(15) 0.01743(15) 0.00734(10) 0.00477(10) 0.00764(11)
O1 0.0326(17) 0.0246(16) 0.0208(15) 0.0095(12) 0.0053(13) 0.0096(13)
O6 0.0337(17) 0.0272(16) 0.0201(15) 0.0105(12) 0.0065(13) 0.0108(13)
O4 0.048(2) 0.0191(15) 0.0206(15) 0.0051(12) 0.0030(14) 0.0118(14)
O2 0.0297(17) 0.0319(17) 0.0252(16) 0.0139(13) 0.0059(13) 0.0057(14)
O5 0.048(2) 0.0247(17) 0.0207(16) 0.0058(13) 0.0058(14) 0.0093(15)
F15 0.052(2) 0.066(2) 0.0464(19) 0.0333(17) 0.0101(16) 0.0300(18)
F4 0.063(2) 0.066(2) 0.061(2) 0.047(2) 0.0326(19) 0.0202(19)
O3 0.0281(17) 0.0377(19) 0.0273(17) 0.0178(14) 0.0010(13) 0.0049(14)
C32 0.027(2) 0.024(2) 0.030(2) 0.0061(18) 0.0032(18) 0.0093(18)
C34 0.033(2) 0.031(2) 0.021(2) 0.0059(18) 0.0065(18) 0.013(2)
C29 0.032(2) 0.022(2) 0.021(2) 0.0042(16) 0.0046(17) 0.0111(18)
C30 0.034(2) 0.023(2) 0.021(2) 0.0038(16) 0.0040(18) 0.0123(18)
F1 0.085(3) 0.124(4) 0.0293(18) -0.010(2) 0.0006(18) 0.071(3)
F13 0.0346(18) 0.081(3) 0.052(2) 0.037(2) 0.0148(15) 0.0108(17)
F16 0.070(3) 0.068(3) 0.047(2) -0.0253(19) 0.020(2) -0.001(2)
F14 0.129(4) 0.045(2) 0.0345(18) 0.0135(16) 0.036(2) 0.033(2)
F5 0.046(2) 0.052(2) 0.063(2) 0.0195(18) 0.0125(17) 0.0060(17)
C24 0.028(2) 0.034(3) 0.040(3) 0.001(2) -0.002(2) 0.013(2)
F6 0.128(4) 0.0299(19) 0.105(4) 0.027(2) 0.090(3) 0.027(2)
N1 0.027(2) 0.029(2) 0.0253(19) 0.0049(15) 0.0034(15) 0.0122(16)
C21 0.024(2) 0.038(3) 0.028(2) 0.0102(19) 0.0045(18) 0.015(2)
C31 0.030(2) 0.026(2) 0.027(2) 0.0082(18) 0.0039(18) 0.0141(19)
C14 0.042(3) 0.027(2) 0.027(2) 0.0110(18) 0.011(2) 0.018(2)
C33 0.030(2) 0.028(2) 0.026(2) -0.0006(18) 0.0024(18) 0.0113(19)
C37 0.028(2) 0.032(2) 0.023(2) 0.0112(18) 0.0055(18) 0.0083(19)
C1 0.037(3) 0.025(2) 0.032(2) 0.0125(18) 0.018(2) 0.015(2)
C13 0.032(2) 0.027(2) 0.024(2) 0.0111(17) 0.0105(18) 0.0158(19)
C26 0.029(2) 0.035(3) 0.028(2) 0.0116(19) 0.0055(19) 0.012(2)
C22 0.021(2) 0.036(3) 0.032(2) 0.013(2) 0.0054(18) 0.0095(19)
F19 0.102(3) 0.043(2) 0.044(2) 0.0016(17) -0.005(2) 0.004(2)
N2 0.032(2) 0.055(3) 0.051(3) 0.037(2) 0.014(2) 0.021(2)
F2 0.052(2) 0.099(3) 0.063(3) -0.018(2) -0.0084(19) 0.047(2)
F20 0.089(3) 0.066(3) 0.0305(18) -0.0067(17) 0.0160(19) 0.011(2)
C25 0.036(3) 0.040(3) 0.030(3) 0.007(2) 0.004(2) 0.017(2)
C15 0.054(3) 0.034(3) 0.024(2) 0.0099(19) 0.010(2) 0.027(2)
F17 0.135(4) 0.033(2) 0.050(2) -0.0073(17) -0.001(3) 0.001(2)
C5 0.076(5) 0.041(3) 0.075(5) 0.037(3) 0.051(4) 0.042(3)
C16 0.052(3) 0.036(3) 0.028(2) 0.017(2) 0.019(2) 0.026(2)
F3 0.116(2) 0.088(2) 0.084(2) 0.0283(17) 0.0068(17) 0.0272(17)
C17 0.045(3) 0.032(3) 0.036(3) 0.017(2) 0.023(2) 0.023(2)
B3 0.033(3) 0.023(2) 0.023(2) 0.0057(19) 0.004(2) 0.010(2)
C38 0.031(2) 0.033(2) 0.023(2) 0.0077(18) 0.0046(18) 0.007(2)
C18 0.036(3) 0.027(2) 0.028(2) 0.0099(18) 0.0125(19) 0.016(2)
C35 0.037(3) 0.031(2) 0.031(3) 0.011(2) 0.007(2) 0.012(2)
F7 0.089(3) 0.065(3) 0.073(3) 0.040(2) 0.003(3) -0.010(2)
F18 0.081(3) 0.107(3) 0.070(2) -0.026(2) -0.030(2) 0.056(2)
C2 0.042(3) 0.024(2) 0.032(2) 0.0061(19) 0.019(2) 0.010(2)
C40 0.045(3) 0.041(3) 0.018(2) 0.011(2) 0.007(2) 0.008(2)
F10 0.157(4) 0.084(3) 0.061(2) 0.025(2) 0.001(2) 0.062(3)
B1 0.034(3) 0.024(2) 0.023(2) 0.0102(19) 0.009(2) 0.013(2)
C42 0.034(3) 0.032(2) 0.021(2) 0.0060(18) 0.0023(18) 0.006(2)
C39 0.036(3) 0.042(3) 0.021(2) 0.008(2) 0.0041(19) 0.010(2)
C11 0.035(3) 0.063(4) 0.053(3) 0.040(3) 0.017(3) 0.021(3)
C23 0.021(2) 0.037(3) 0.043(3) 0.012(2) 0.006(2) 0.013(2)
F11 0.095(4) 0.172(6) 0.043(2) 0.030(3) 0.027(3) 0.051(4)
F21 0.060(3) 0.112(4) 0.077(3) -0.039(3) -0.036(2) 0.037(3)
C6 0.051(3) 0.041(3) 0.049(3) 0.028(2) 0.036(3) 0.031(3)
C7 0.037(3) 0.029(2) 0.026(2) -0.0009(19) 0.001(2) 0.007(2)
F8 0.118(4) 0.042(2) 0.141(5) 0.033(3) 0.070(4) 0.026(3)
C20 0.053(3) 0.037(3) 0.045(3) 0.021(2) 0.030(3) 0.019(3)
C41 0.038(3) 0.040(3) 0.027(2) 0.014(2) 0.007(2) 0.007(2)
B2 0.030(3) 0.038(3) 0.025(3) 0.015(2) 0.004(2) 0.014(2)
C8 0.042(3) 0.037(3) 0.034(3) 0.008(2) 0.001(2) 0.023(2)
C10 0.041(3) 0.060(4) 0.064(4) 0.044(3) 0.033(3) 0.035(3)
C36 0.036(3) 0.036(3) 0.029(3) -0.002(2) -0.001(2) 0.006(2)
C27 0.026(3) 0.044(3) 0.054(4) 0.015(3) 0.006(2) 0.005(2)
C43 0.050(3) 0.046(3) 0.026(3) 0.006(2) 0.002(2) 0.006(3)
C19 0.078(4) 0.036(3) 0.028(3) 0.013(2) 0.010(3) 0.023(3)
B4 0.031(3) 0.029(3) 0.022(2) 0.007(2) 0.007(2) 0.006(2)
F9 0.050(2) 0.090(3) 0.124(3) 0.051(2) 0.010(2) 0.0135(19)
C4 0.087(5) 0.022(3) 0.071(5) 0.011(3) 0.043(4) 0.019(3)
F12 0.108(4) 0.098(4) 0.037(2) 0.010(2) -0.018(2) -0.001(3)
C9 0.031(3) 0.049(3) 0.038(3) 0.010(2) 0.011(2) 0.014(2)
C3 0.063(4) 0.026(3) 0.045(3) 0.003(2) 0.022(3) 0.008(3)
C44 0.055(4) 0.051(4) 0.027(3) 0.011(3) 0.010(3) -0.005(3)
C12 0.041(3) 0.069(4) 0.074(5) 0.049(4) -0.001(3) 0.013(3)
C28 0.065(4) 0.047(3) 0.031(3) 0.007(2) -0.003(3) 0.017(3)
F24 0.117(2) 0.099(2) 0.090(2) 0.0399(18) 0.0190(17) 0.0186(16)
F22 0.134(3) 0.116(3) 0.120(3) 0.0263(19) 0.0399(19) 0.0403(19)
F23 0.139(4) 0.149(4) 0.182(4) 0.099(3) 0.019(3) 0.034(3)

loop_
_atom_type_symbol
_atom_type_description
_atom_type_scat_dispersion_real
_atom_type_scat_dispersion_imag
_atom_type_scat_source
C C 0.0033 0.0016 'International Tables Vol C Tables 4.2.6.8 and 6.1.1.4'
H H 0.0000 0.0000 'International Tables Vol C Tables 4.2.6.8 and 6.1.1.4'
B B 0.0013 0.0007 'International Tables Vol C Tables 4.2.6.8 and 6.1.1.4'
F F 0.0171 0.0103 'International Tables Vol C Tables 4.2.6.8 and 6.1.1.4'
N N 0.0061 0.0033 'International Tables Vol C Tables 4.2.6.8 and 6.1.1.4'
O O 0.0106 0.0060 'International Tables Vol C Tables 4.2.6.8 and 6.1.1.4'
Sn Sn -0.6537 1.4246 'International Tables Vol C Tables 4.2.6.8 and 6.1.1.4'

loop_
_exptl_crystal_face_index_h
_exptl_crystal_face_index_k
_exptl_crystal_face_index_l
_exptl_crystal_face_perp_dist
-1 -1 1 0.121
1 1 -1 0.117
1 -1 0 0.069
-1 1 0 0.071
0 0 1 0.063
0 0 -1 0.070
1 0 -1 0.101

loop_
_geom_angle_atom_site_label_1
_geom_angle_atom_site_label_2
_geom_angle_atom_site_label_3
_geom_angle
O4 Sn1 O3 89.65(15)
O4 Sn1 O1 88.94(13)
O3 Sn1 O1 89.75(13)
O4 Sn1 O6 86.06(12)
O3 Sn1 O6 86.19(13)
O1 Sn1 O6 173.57(12)
O4 Sn1 C1 161.90(17)
O3 Sn1 C1 107.63(17)
O1 Sn1 C1 96.29(15)
O6 Sn1 C1 89.70(15)
O4 Sn1 N1 84.94(14)
O3 Sn1 N1 172.83(13)
O1 Sn1 N1 85.45(13)
O6 Sn1 N1 98.11(13)
C1 Sn1 N1 78.25(17)
B1 O1 Sn1 121.5(3)
B4 O6 Sn1 124.7(3)
B3 O4 Sn1 124.0(3)
B2 O2 B1 126.3(4)
B4 O5 B3 125.0(4)
B2 O3 Sn1 117.3(3)
C33 C32 C31 118.9(4)
C33 C32 H32 120.4
C31 C32 H32 120.6
C29 C34 C33 121.0(4)
C29 C34 H34 119.5
C33 C34 H34 119.4
C34 C29 C30 117.7(4)
C34 C29 B3 123.5(4)
C30 C29 B3 118.4(4)
C31 C30 C29 121.0(4)
C31 C30 H30 119.7
C29 C30 H30 119.4
C23 C24 C25 118.7(5)
C23 C24 H24 120.5
C25 C24 H24 120.7
C7 N1 C9 110.0(4)
C7 N1 C8 110.1(4)
C9 N1 C8 110.0(4)
C7 N1 Sn1 104.1(3)
C9 N1 Sn1 109.2(3)
C8 N1 Sn1 113.4(3)
C22 C21 C26 117.8(5)
C22 C21 B2 122.2(4)
C26 C21 B2 119.7(4)
C32 C31 C30 120.4(4)
C32 C31 C35 119.2(4)
C30 C31 C35 120.4(4)
C15 C14 C13 121.7(5)
C15 C14 H14 119.1
C13 C14 H14 119.1
C32 C33 C34 120.9(4)
C32 C33 C36 119.4(4)
C34 C33 C36 119.7(4)
C42 C37 C38 118.1(4)
C42 C37 B4 120.5(4)
C38 C37 B4 121.5(4)
C2 C1 C6 118.9(5)
C2 C1 Sn1 112.8(3)
C6 C1 Sn1 128.2(4)
C14 C13 C18 117.5(4)
C14 C13 B1 121.8(4)
C18 C13 B1 120.7(4)
C25 C26 C21 120.8(5)
C25 C26 H26 119.7
C21 C26 H26 119.5
C23 C22 C21 121.2(5)
C23 C22 H22 119.3
C21 C22 H22 119.5
C11 N2 C12 111.1(4)
C11 N2 C10 111.8(5)
C12 N2 C10 111.3(5)
C11 N2 H2 107.1
C12 N2 H2 106.2
C10 N2 H2 109.1
C24 C25 C26 120.7(5)
C24 C25 C28 120.2(5)
C26 C25 C28 119.0(5)
C16 C15 C14 120.5(5)
C16 C15 C19 118.7(5)
C14 C15 C19 120.7(5)
C4 C5 C6 120.6(6)
C4 C5 H5 119.7
C6 C5 H5 119.7
C17 C16 C15 118.5(4)
C17 C16 H16 120.6
C15 C16 H16 120.9
C16 C17 C18 120.7(5)
C16 C17 C20 121.0(5)
C18 C17 C20 118.3(5)
O4 B3 O5 124.6(4)
O4 B3 C29 118.5(4)
O5 B3 C29 116.8(4)
C39 C38 C37 120.8(5)
C39 C38 H38 119.5
C37 C38 H38 119.7
C17 C18 C13 121.0(5)
C17 C18 H18 119.3
C13 C18 H18 119.7
F14 C35 F13 107.7(5)
F14 C35 F15 106.3(5)
F13 C35 F15 104.0(4)
F14 C35 C31 113.4(4)
F13 C35 C31 112.7(4)
F15 C35 C31 112.0(4)
C3 C2 C1 121.4(5)
C3 C2 C7 119.3(5)
C1 C2 C7 119.2(4)
C41 C40 C39 119.4(4)
C41 C40 H40 120.2
C39 C40 H40 120.4
O1 B1 O2 126.1(4)
O1 B1 C13 120.0(4)
O2 B1 C13 113.8(4)
C37 C42 C41 120.9(5)
C37 C42 H42 119.4
C41 C42 H42 119.7
C40 C39 C38 120.2(5)
C40 C39 C43 119.8(4)
C38 C39 C43 120.0(5)
N2 C11 H11A 109.6
N2 C11 H11B 109.9
H11A C11 H11B 109.5
N2 C11 H11C 108.9
H11A C11 H11C 109.5
H11B C11 H11C 109.5
C24 C23 C22 120.7(5)
C24 C23 C27 118.3(5)
C22 C23 C27 121.0(5)
C5 C6 C1 119.4(6)
C5 C6 C10 120.8(5)
C1 C6 C10 119.9(5)
N1 C7 C2 111.8(4)
N1 C7 H7A 109.2
C2 C7 H7A 109.2
N1 C7 H7B 109.4
C2 C7 H7B 109.3
H7A C7 H7B 107.9
F5 C20 F6 106.5(6)
F5 C20 F4 107.0(4)
F6 C20 F4 106.5(5)
F5 C20 C17 113.0(5)
F6 C20 C17 111.0(4)
F4 C20 C17 112.4(5)
C40 C41 C42 120.7(5)
C40 C41 C44 119.0(5)
C42 C41 C44 120.3(5)
O3 B2 O2 124.4(5)
O3 B2 C21 119.9(4)
O2 B2 C21 115.5(4)
N1 C8 H8A 109.6
N1 C8 H8B 109.5
H8A C8 H8B 109.5
N1 C8 H8C 109.3
H8A C8 H8C 109.5
H8B C8 H8C 109.5
N2 C10 C6 112.7(4)
N2 C10 H10A 109.0
C6 C10 H10A 108.8
N2 C10 H10B 109.1
C6 C10 H10B 109.2
H10A C10 H10B 107.9
F18 C36 F16 109.6(5)
F18 C36 F17 105.7(5)
F16 C36 F17 103.5(5)
F18 C36 C33 112.3(5)
F16 C36 C33 112.9(4)
F17 C36 C33 112.2(5)
F9 C27 F7 106.8(6)
F9 C27 F8 106.7(6)
F7 C27 F8 102.1(6)
F9 C27 C23 113.6(5)
F7 C27 C23 113.9(5)
F8 C27 C23 112.9(5)
F21 C43 F19 107.9(6)
F21 C43 F20 105.8(5)
F19 C43 F20 104.3(6)
F21 C43 C39 112.2(6)
F19 C43 C39 113.2(5)
F20 C43 C39 112.8(5)
F3 C19 F2 111.0(6)
F3 C19 F1 103.7(6)
F2 C19 F1 103.2(5)
F3 C19 C15 112.8(5)
F2 C19 C15 112.6(5)
F1 C19 C15 112.8(6)
O6 B4 O5 125.1(4)
O6 B4 C37 119.8(4)
O5 B4 C37 115.1(4)
C5 C4 C3 120.5(6)
C5 C4 H4 119.7
C3 C4 H4 119.8
N1 C9 H9A 109.4
N1 C9 H9B 109.4
H9A C9 H9B 109.5
N1 C9 H9C 109.6
H9A C9 H9C 109.5
H9B C9 H9C 109.5
C4 C3 C2 119.1(6)
C4 C3 H3 120.3
C2 C3 H3 120.5
F22 C44 F24 113.1(8)
F22 C44 F23 93.2(7)
F24 C44 F23 102.1(7)
F22 C44 C41 115.1(6)
F24 C44 C41 117.1(6)
F23 C44 C41 112.8(7)
N2 C12 H12A 109.7
N2 C12 H12B 109.6
H12A C12 H12B 109.5
N2 C12 H12C 109.1
H12A C12 H12C 109.5
H12B C12 H12C 109.5
F10 C28 F12 108.0(6)
F10 C28 F11 103.8(6)
F12 C28 F11 102.7(6)
F10 C28 C25 113.6(5)
F12 C28 C25 114.9(6)
F11 C28 C25 112.8(6)

loop_
_geom_bond_atom_site_label_1
_geom_bond_atom_site_label_2
_geom_bond_distance
Sn1 O4 2.019(3)
Sn1 O3 2.052(3)
Sn1 O1 2.056(3)
Sn1 O6 2.131(3)
Sn1 C1 2.142(5)
Sn1 N1 2.309(4)
O1 B1 1.326(6)
O6 B4 1.332(6)
O4 B3 1.329(6)
O2 B2 1.381(6)
O2 B1 1.389(6)
O5 B4 1.389(6)
O5 B3 1.390(6)
F15 C35 1.337(6)
F4 C20 1.337(7)
O3 B2 1.343(6)
C32 C33 1.377(7)
C32 C31 1.389(6)
C32 H32 0.9300
C34 C29 1.388(6)
C34 C33 1.389(7)
C34 H34 0.9299
C29 C30 1.403(6)
C29 B3 1.580(7)
C30 C31 1.387(6)
C30 H30 0.9300
F1 C19 1.327(7)
F13 C35 1.342(6)
F16 C36 1.302(7)
F14 C35 1.318(6)
F5 C20 1.316(7)
C24 C23 1.378(8)
C24 C25 1.387(8)
C24 H24 0.9301
F6 C20 1.329(7)
N1 C7 1.471(6)
N1 C9 1.483(6)
N1 C8 1.486(6)
C21 C22 1.385(7)
C21 C26 1.396(7)
C21 B2 1.586(7)
C31 C35 1.490(7)
C14 C15 1.388(7)
C14 C13 1.389(7)
C14 H14 0.9301
C33 C36 1.500(7)
C37 C42 1.391(7)
C37 C38 1.398(7)
C37 B4 1.589(7)
C1 C2 1.383(8)
C1 C6 1.402(7)
C13 C18 1.398(6)
C13 B1 1.592(6)
C26 C25 1.389(7)
C26 H26 0.9299
C22 C23 1.390(7)
C22 H22 0.9300
F19 C43 1.325(7)
N2 C11 1.488(6)
N2 C12 1.492(8)
N2 C10 1.495(8)
N2 H2 0.9524
F2 C19 1.319(8)
F20 C43 1.333(7)
C25 C28 1.480(8)
C15 C16 1.384(7)
C15 C19 1.498(8)
F17 C36 1.337(7)
C5 C4 1.371(11)
C5 C6 1.396(8)
C5 H5 0.9300
C16 C17 1.394(8)
C16 H16 0.9300
F3 C19 1.300(8)
C17 C18 1.388(7)
C17 C20 1.499(7)
C38 C39 1.392(7)
C38 H38 0.9298
C18 H18 0.9300
F7 C27 1.313(8)
F18 C36 1.300(7)
C2 C3 1.385(7)
C2 C7 1.514(8)
C40 C41 1.378(7)
C40 C39 1.386(7)
C40 H40 0.9300
F10 C28 1.319(8)
C42 C41 1.388(7)
C42 H42 0.9299
C39 C43 1.496(7)
C11 H11A 0.9600
C11 H11B 0.9601
C11 H11C 0.9599
C23 C27 1.494(7)
F11 C28 1.322(9)
F21 C43 1.312(8)
C6 C10 1.503(9)
C7 H7A 0.9701
C7 H7B 0.9700
F8 C27 1.328(8)
C41 C44 1.492(8)
C8 H8A 0.9601
C8 H8B 0.9600
C8 H8C 0.9600
C10 H10A 0.9701
C10 H10B 0.9699
C27 F9 1.291(7)
C4 C3 1.386(10)
C4 H4 0.9300
F12 C28 1.314(8)
C9 H9A 0.9599
C9 H9B 0.9600
C9 H9C 0.9601
C3 H3 0.9301
C44 F22 1.270(10)
C44 F24 1.253(8)
C44 F23 1.285(11)
C12 H12A 0.9600
C12 H12B 0.9599
C12 H12C 0.9600

loop_
_geom_hbond_atom_site_label_D
_geom_hbond_atom_site_label_H
_geom_hbond_atom_site_label_A
_geom_hbond_distance_DH
_geom_hbond_distance_HA
_geom_hbond_distance_DA
_geom_hbond_angle_DHA
N2 H2 O6 0.95 1.84 2.764(6) 163.6
